data_1508828
loop_
_publ_author_name
'Zakrzewska, Anna'
'Kolehmainen, Erkki'
'Valkonen, Arto'
'Haapaniemi, Esa'
'Rissanen, Kari'
'Ch\;eci\'nska, Lilianna'
'O\'smia\/lowski, Borys'

_publ_section_title
;
 Substituent Effect in 2-Benzoylmethylenequinoline Difluoroborates
 Exhibiting Through-Space Couplings. Multinuclear Magnetic Resonance,
 X-ray Diffraction, and Computational Study.
;
_journal_issue 1
_journal_name_full 'The journal of physical chemistry. A'
_journal_page_first 252
_journal_page_last 256
_journal_paper_doi 10.1021/jp311072q
_journal_volume 117
_journal_year 2013
_chemical_formula_moiety 'C18 H11 B F5 N O'
_chemical_formula_sum 'C18 H11 B F5 N O'
_chemical_formula_weight 363.09
_chemical_name_systematic
;
 ?
;
_space_group_IT_number 2
_symmetry_cell_setting triclinic
_symmetry_space_group_name_Hall '-P 1'
_symmetry_space_group_name_H-M 'P -1'
_atom_sites_solution_hydrogens geom
_atom_sites_solution_primary direct
_atom_sites_solution_secondary difmap
_audit_creation_method SHELXL-97
_cell_angle_alpha 77.081(4)
_cell_angle_beta 80.031(5)
_cell_angle_gamma 76.880(5)
_cell_formula_units_Z 2
_cell_length_a 7.7839(5)
_cell_length_b 8.1720(4)
_cell_length_c 12.7350(7)
_cell_measurement_reflns_used 5916
_cell_measurement_temperature 123(2)
_cell_measurement_theta_max 74.9704
_cell_measurement_theta_min 3.5878
_cell_volume 762.54(8)
_computing_cell_refinement CrysAlisPro
_computing_data_collection 'CrysAlisPro (Agilent Technologies, 2012)'
_computing_data_reduction CrysAlisPro
_computing_molecular_graphics 'ORTEP-3 (Farrugia, 1997); MERCURY (Macrae, <i>et al.</i>, 2008)'
_computing_publication_material SHELXL-97
_computing_structure_refinement 'SHELXL-97 (Sheldrick, 2008)'
_computing_structure_solution 'SIR-2004 (Burla, et al., 2005)'
_diffrn_ambient_temperature 123(2)
_diffrn_detector_area_resol_mean 10.3953
_diffrn_measured_fraction_theta_full 0.995
_diffrn_measured_fraction_theta_max 0.995
_diffrn_measurement_device_type 'SuperNova, Dual, Cu at zero, Atlas'
_diffrn_measurement_method '\w scans'
_diffrn_radiation_monochromator mirror
_diffrn_radiation_source 'fine-focus sealed tube'
_diffrn_radiation_type CuK\a
_diffrn_radiation_wavelength 1.54184
_diffrn_reflns_av_R_equivalents 0.0295
_diffrn_reflns_av_sigmaI/netI 0.0206
_diffrn_reflns_limit_h_max 9
_diffrn_reflns_limit_h_min -9
_diffrn_reflns_limit_k_max 9
_diffrn_reflns_limit_k_min -9
_diffrn_reflns_limit_l_max 15
_diffrn_reflns_limit_l_min -15
_diffrn_reflns_number 11542
_diffrn_reflns_theta_full 69.98
_diffrn_reflns_theta_max 69.98
_diffrn_reflns_theta_min 3.59
_exptl_absorpt_coefficient_mu 1.215
_exptl_absorpt_correction_T_max 0.9644
_exptl_absorpt_correction_T_min 0.8019
_exptl_absorpt_correction_type multi-scan
_exptl_absorpt_process_details
;
CrysAlisPro, Agilent Technologies,
Version 1.171.35.21 (release 20-01-2012 CrysAlis171 .NET)
(compiled Jan 23 2012,18:06:46)
Empirical absorption correction using spherical harmonics,
 implemented in SCALE3 ABSPACK scaling algorithm.
;
_exptl_crystal_colour yellow
_exptl_crystal_density_diffrn 1.581
_exptl_crystal_density_method 'not measured'
_exptl_crystal_description plate
_exptl_crystal_F_000 368
_exptl_crystal_size_max 0.19
_exptl_crystal_size_mid 0.17
_exptl_crystal_size_min 0.03
_refine_diff_density_max 0.306
_refine_diff_density_min -0.283
_refine_diff_density_rms 0.052
_refine_ls_extinction_method none
_refine_ls_goodness_of_fit_ref 1.052
_refine_ls_hydrogen_treatment constr
_refine_ls_matrix_type full
_refine_ls_number_parameters 235
_refine_ls_number_reflns 2876
_refine_ls_number_restraints 0
_refine_ls_restrained_S_all 1.052
_refine_ls_R_factor_all 0.0398
_refine_ls_R_factor_gt 0.0358
_refine_ls_shift/su_max 0.000
_refine_ls_shift/su_mean 0.000
_refine_ls_structure_factor_coef Fsqd
_refine_ls_weighting_details 'calc w=1/[\s^2^(Fo^2^)+(0.0592P)^2^+0.1717P] where P=(Fo^2^+2Fc^2^)/3'
_refine_ls_weighting_scheme calc
_refine_ls_wR_factor_gt 0.0978
_refine_ls_wR_factor_ref 0.1018
_reflns_number_gt 2557
_reflns_number_total 2876
_reflns_threshold_expression >2\s(I)
_cod_data_source_file jp311072q_si_005.cif
_cod_data_source_block q4cf3bf2
_cod_original_cell_volume 762.54(7)
_cod_original_sg_symbol_H-M P-1
_cod_database_code 1508828

loop_
_symmetry_equiv_pos_as_xyz
'x, y, z'
'-x, -y, -z'

loop_
_atom_site_label
_atom_site_type_symbol
_atom_site_fract_x
_atom_site_fract_y
_atom_site_fract_z
_atom_site_U_iso_or_equiv
_atom_site_adp_type
_atom_site_occupancy
_atom_site_symmetry_multiplicity
_atom_site_calc_flag
_atom_site_refinement_flags
F1 F 0.02599(10) 0.26644(10) -0.13789(6) 0.0270(2) Uani 1 1 d .
F2 F 0.32303(10) 0.25275(9) -0.18264(6) 0.0271(2) Uani 1 1 d .
F3 F 0.43232(12) 0.27682(12) 0.51353(7) 0.0395(2) Uani 1 1 d .
F4 F 0.15756(13) 0.39299(14) 0.51825(8) 0.0448(3) Uani 1 1 d .
F5 F 0.35308(19) 0.52948(14) 0.42137(9) 0.0595(3) Uani 1 1 d .
O13 O 0.19947(15) 0.21884(12) -0.00142(8) 0.0313(2) Uani 1 1 d .
N1 N 0.22364(13) -0.01364(13) -0.10729(9) 0.0196(2) Uani 1 1 d .
B14 B 0.19153(19) 0.18647(18) -0.10808(12) 0.0212(3) Uani 1 1 d .
C2 C 0.28088(16) -0.12610(16) -0.01944(10) 0.0206(3) Uani 1 1 d .
C3 C 0.32033(18) -0.30482(17) -0.01858(11) 0.0240(3) Uani 1 1 d .
H3 H 0.3614 -0.3825 0.0436 0.029 Uiso 1 1 calc R
C4 C 0.30019(17) -0.36579(17) -0.10522(11) 0.0244(3) Uani 1 1 d .
H4 H 0.3257 -0.4856 -0.1034 0.029 Uiso 1 1 calc R
C5 C 0.22160(18) -0.30891(18) -0.29159(12) 0.0267(3) Uani 1 1 d .
H5 H 0.2468 -0.4283 -0.2913 0.032 Uiso 1 1 calc R
C6 C 0.16721(19) -0.1957(2) -0.38159(12) 0.0293(3) Uani 1 1 d .
H6 H 0.1540 -0.2357 -0.4437 0.035 Uiso 1 1 calc R
C7 C 0.13087(19) -0.01892(19) -0.38125(11) 0.0285(3) Uani 1 1 d .
H7 H 0.0932 0.0597 -0.4439 0.034 Uiso 1 1 calc R
C8 C 0.14860(18) 0.04267(17) -0.29254(11) 0.0250(3) Uani 1 1 d .
H8 H 0.1238 0.1625 -0.2945 0.030 Uiso 1 1 calc R
C9 C 0.20365(16) -0.07235(17) -0.19870(10) 0.0212(3) Uani 1 1 d .
C10 C 0.24081(17) -0.25008(17) -0.19884(11) 0.0226(3) Uani 1 1 d .
C11 C 0.29975(17) -0.06690(17) 0.07464(11) 0.0224(3) Uani 1 1 d .
H11 H 0.3432 -0.1482 0.1348 0.027 Uiso 1 1 calc R
C12 C 0.25808(16) 0.10013(17) 0.08110(10) 0.0206(3) Uani 1 1 d .
C15 C 0.27043(16) 0.16797(16) 0.17734(10) 0.0210(3) Uani 1 1 d .
C16 C 0.19928(17) 0.33959(17) 0.18178(11) 0.0233(3) Uani 1 1 d .
H16 H 0.1408 0.4114 0.1236 0.028 Uiso 1 1 calc R
C17 C 0.21314(18) 0.40643(17) 0.27039(11) 0.0248(3) Uani 1 1 d .
H17 H 0.1645 0.5234 0.2726 0.030 Uiso 1 1 calc R
C18 C 0.29846(17) 0.30166(18) 0.35588(11) 0.0239(3) Uani 1 1 d .
C19 C 0.36819(18) 0.13047(18) 0.35300(11) 0.0259(3) Uani 1 1 d .
H19 H 0.4255 0.0588 0.4118 0.031 Uiso 1 1 calc R
C20 C 0.35438(17) 0.06373(17) 0.26448(11) 0.0236(3) Uani 1 1 d .
H20 H 0.4022 -0.0536 0.2630 0.028 Uiso 1 1 calc R
C21 C 0.3113(2) 0.37484(19) 0.45130(12) 0.0309(3) Uani 1 1 d .

loop_
_atom_site_aniso_label
_atom_site_aniso_U_11
_atom_site_aniso_U_22
_atom_site_aniso_U_33
_atom_site_aniso_U_23
_atom_site_aniso_U_13
_atom_site_aniso_U_12
F1 0.0249(4) 0.0235(4) 0.0322(4) -0.0096(3) -0.0076(3) 0.0034(3)
F2 0.0293(4) 0.0193(4) 0.0324(4) -0.0057(3) -0.0003(3) -0.0063(3)
F3 0.0380(5) 0.0470(5) 0.0387(5) -0.0203(4) -0.0190(4) 0.0037(4)
F4 0.0390(5) 0.0597(6) 0.0356(5) -0.0275(4) -0.0072(4) 0.0101(4)
F5 0.1091(10) 0.0382(6) 0.0478(6) -0.0103(4) -0.0288(6) -0.0320(6)
O13 0.0516(6) 0.0174(5) 0.0245(5) -0.0057(4) -0.0130(4) 0.0023(4)
N1 0.0203(5) 0.0176(5) 0.0212(5) -0.0058(4) -0.0022(4) -0.0025(4)
B14 0.0252(7) 0.0162(7) 0.0221(7) -0.0052(5) -0.0056(5) -0.0006(5)
C2 0.0190(6) 0.0196(6) 0.0225(6) -0.0032(5) -0.0015(5) -0.0039(5)
C3 0.0263(6) 0.0186(6) 0.0258(6) -0.0033(5) -0.0033(5) -0.0028(5)
C4 0.0261(6) 0.0173(6) 0.0302(7) -0.0069(5) -0.0016(5) -0.0042(5)
C5 0.0278(7) 0.0239(7) 0.0315(7) -0.0124(5) -0.0028(5) -0.0052(5)
C6 0.0298(7) 0.0340(8) 0.0289(7) -0.0149(6) -0.0052(5) -0.0059(6)
C7 0.0299(7) 0.0312(7) 0.0252(7) -0.0072(5) -0.0071(5) -0.0029(6)
C8 0.0272(7) 0.0223(6) 0.0255(7) -0.0070(5) -0.0044(5) -0.0018(5)
C9 0.0193(6) 0.0223(6) 0.0226(6) -0.0064(5) -0.0010(5) -0.0043(5)
C10 0.0204(6) 0.0223(6) 0.0261(6) -0.0081(5) -0.0006(5) -0.0049(5)
C11 0.0256(6) 0.0201(6) 0.0212(6) -0.0026(5) -0.0048(5) -0.0039(5)
C12 0.0197(6) 0.0208(6) 0.0202(6) -0.0031(5) -0.0016(5) -0.0035(5)
C15 0.0197(6) 0.0218(6) 0.0213(6) -0.0046(5) -0.0004(5) -0.0051(5)
C16 0.0252(6) 0.0215(6) 0.0234(6) -0.0045(5) -0.0040(5) -0.0040(5)
C17 0.0271(6) 0.0205(6) 0.0278(7) -0.0080(5) -0.0032(5) -0.0033(5)
C18 0.0223(6) 0.0272(7) 0.0246(7) -0.0088(5) -0.0027(5) -0.0064(5)
C19 0.0258(6) 0.0268(7) 0.0247(6) -0.0056(5) -0.0067(5) -0.0010(5)
C20 0.0244(6) 0.0209(6) 0.0255(6) -0.0070(5) -0.0043(5) -0.0009(5)
C21 0.0337(7) 0.0285(7) 0.0330(8) -0.0108(6) -0.0097(6) -0.0023(6)

loop_
_atom_type_symbol
_atom_type_description
_atom_type_scat_dispersion_real
_atom_type_scat_dispersion_imag
_atom_type_scat_source
C C 0.0181 0.0091 'International Tables Vol C Tables 4.2.6.8 and 6.1.1.4'
H H 0.0000 0.0000 'International Tables Vol C Tables 4.2.6.8 and 6.1.1.4'
B B 0.0090 0.0039 'International Tables Vol C Tables 4.2.6.8 and 6.1.1.4'
N N 0.0311 0.0180 'International Tables Vol C Tables 4.2.6.8 and 6.1.1.4'
O O 0.0492 0.0322 'International Tables Vol C Tables 4.2.6.8 and 6.1.1.4'
F F 0.0727 0.0534 'International Tables Vol C Tables 4.2.6.8 and 6.1.1.4'

loop_
_geom_angle_atom_site_label_1
_geom_angle_atom_site_label_2
_geom_angle_atom_site_label_3
_geom_angle
C12 O13 B14 124.68(11)
C2 N1 C9 120.13(11)
C2 N1 B14 119.06(11)
C9 N1 B14 120.69(10)
F1 B14 F2 109.85(11)
F1 B14 O13 108.02(11)
F2 B14 O13 109.53(11)
F1 B14 N1 110.11(10)
F2 B14 N1 107.87(10)
O13 B14 N1 111.45(10)
N1 C2 C3 120.48(12)
N1 C2 C11 120.36(12)
C3 C2 C11 119.15(11)
C4 C3 C2 120.81(12)
C4 C3 H3 119.6
C2 C3 H3 119.6
C3 C4 C10 119.81(12)
C3 C4 H4 120.1
C10 C4 H4 120.1
C6 C5 C10 120.59(13)
C6 C5 H5 119.7
C10 C5 H5 119.7
C5 C6 C7 119.25(13)
C5 C6 H6 120.4
C7 C6 H6 120.4
C8 C7 C6 121.67(13)
C8 C7 H7 119.2
C6 C7 H7 119.2
C7 C8 C9 119.88(13)
C7 C8 H8 120.1
C9 C8 H8 120.1
N1 C9 C8 121.24(12)
N1 C9 C10 120.13(11)
C8 C9 C10 118.63(12)
C5 C10 C9 119.98(12)
C5 C10 C4 121.37(12)
C9 C10 C4 118.63(12)
C12 C11 C2 122.35(12)
C12 C11 H11 118.8
C2 C11 H11 118.8
O13 C12 C11 121.04(12)
O13 C12 C15 114.33(11)
C11 C12 C15 124.62(12)
C16 C15 C20 118.80(12)
C16 C15 C12 119.90(11)
C20 C15 C12 121.29(12)
C17 C16 C15 120.69(12)
C17 C16 H16 119.7
C15 C16 H16 119.7
C16 C17 C18 119.84(12)
C16 C17 H17 120.1
C18 C17 H17 120.1
C19 C18 C17 120.06(12)
C19 C18 C21 120.60(12)
C17 C18 C21 119.33(12)
C20 C19 C18 120.10(12)
C20 C19 H19 120.0
C18 C19 H19 120.0
C19 C20 C15 120.50(12)
C19 C20 H20 119.7
C15 C20 H20 119.7
F5 C21 F3 107.03(12)
F5 C21 F4 106.35(13)
F3 C21 F4 105.26(12)
F5 C21 C18 112.16(12)
F3 C21 C18 113.19(12)
F4 C21 C18 112.34(11)

loop_
_geom_bond_atom_site_label_1
_geom_bond_atom_site_label_2
_geom_bond_distance
F1 B14 1.3812(16)
F2 B14 1.3885(17)
F3 C21 1.3377(17)
F4 C21 1.3429(18)
F5 C21 1.3328(19)
O13 C12 1.3277(16)
O13 B14 1.4546(17)
N1 C2 1.3497(17)
N1 C9 1.3984(17)
N1 B14 1.5952(17)
C2 C3 1.4205(18)
C2 C11 1.4295(18)
C3 C4 1.3534(19)
C3 H3 0.9500
C4 C10 1.4203(19)
C4 H4 0.9500
C5 C6 1.366(2)
C5 C10 1.4130(19)
C5 H5 0.9500
C6 C7 1.408(2)
C6 H6 0.9500
C7 C8 1.3741(19)
C7 H7 0.9500
C8 C9 1.4099(18)
C8 H8 0.9500
C9 C10 1.4154(19)
C11 C12 1.3473(19)
C11 H11 0.9500
C12 C15 1.4790(18)
C15 C16 1.3960(19)
C15 C20 1.3999(18)
C16 C17 1.3885(19)
C16 H16 0.9500
C17 C18 1.3910(19)
C17 H17 0.9500
C18 C19 1.387(2)
C18 C21 1.4961(18)
C19 C20 1.3869(19)
C19 H19 0.9500
C20 H20 0.9500

loop_
_geom_torsion_atom_site_label_1
_geom_torsion_atom_site_label_2
_geom_torsion_atom_site_label_3
_geom_torsion_atom_site_label_4
_geom_torsion
C12 O13 B14 F1 132.84(13)
C12 O13 B14 F2 -107.54(14)
C12 O13 B14 N1 11.75(18)
C2 N1 B14 F1 -130.35(11)
C9 N1 B14 F1 53.61(15)
C2 N1 B14 F2 109.79(12)
C9 N1 B14 F2 -66.26(14)
C2 N1 B14 O13 -10.49(16)
C9 N1 B14 O13 173.47(10)
C9 N1 C2 C3 -0.38(18)
B14 N1 C2 C3 -176.45(11)
C9 N1 C2 C11 -179.34(10)
B14 N1 C2 C11 4.59(17)
N1 C2 C3 C4 -0.46(19)
C11 C2 C3 C4 178.51(12)
C2 C3 C4 C10 0.71(19)
C10 C5 C6 C7 0.2(2)
C5 C6 C7 C8 -0.1(2)
C6 C7 C8 C9 -0.3(2)
C2 N1 C9 C8 -178.30(11)
B14 N1 C9 C8 -2.30(18)
C2 N1 C9 C10 0.95(18)
B14 N1 C9 C10 176.96(11)
C7 C8 C9 N1 179.74(11)
C7 C8 C9 C10 0.47(19)
C6 C5 C10 C9 0.0(2)
C6 C5 C10 C4 -178.89(13)
N1 C9 C10 C5 -179.59(11)
C8 C9 C10 C5 -0.31(19)
N1 C9 C10 C4 -0.70(18)
C8 C9 C10 C4 178.58(12)
C3 C4 C10 C5 178.74(12)
C3 C4 C10 C9 -0.13(19)
N1 C2 C11 C12 1.63(19)
C3 C2 C11 C12 -177.34(12)
B14 O13 C12 C11 -6.6(2)
B14 O13 C12 C15 173.95(11)
C2 C11 C12 O13 -1.1(2)
C2 C11 C12 C15 178.30(11)
O13 C12 C15 C16 8.96(17)
C11 C12 C15 C16 -170.44(12)
O13 C12 C15 C20 -170.30(11)
C11 C12 C15 C20 10.30(19)
C20 C15 C16 C17 0.72(19)
C12 C15 C16 C17 -178.56(11)
C15 C16 C17 C18 -0.10(19)
C16 C17 C18 C19 -0.5(2)
C16 C17 C18 C21 -179.52(12)
C17 C18 C19 C20 0.6(2)
C21 C18 C19 C20 179.53(12)
C18 C19 C20 C15 0.1(2)
C16 C15 C20 C19 -0.70(19)
C12 C15 C20 C19 178.57(11)
C19 C18 C21 F5 138.22(14)
C17 C18 C21 F5 -42.81(18)
C19 C18 C21 F3 16.99(19)
C17 C18 C21 F3 -164.04(12)
C19 C18 C21 F4 -102.05(15)
C17 C18 C21 F4 76.92(16)
